data_2209960
loop_
_publ_author_name
'Guang-Bo Che'
'Chun-Bo Liu'
'Zhan-Lin Xu'

_publ_section_title Poly[[[pyrazino[2,3-<i>f</i>][1,10]phenanthroline]copper(II)]-\m~4~-fumarato-\m~2~-fumarato]
_journal_coeditor_code NG2047
_journal_issue 8
_journal_name_full 'Acta Crystallographica Section E'
_journal_page_first m1948
_journal_page_last m1949
_journal_paper_doi 10.1107/S1600536806028376
_journal_volume 62
_journal_year 2006
_chemical_formula_iupac '[Cu (C4 H2 O4) (C14 H8 N4)]'
_chemical_formula_moiety 'C18 H10 Cu N4 O4'
_chemical_formula_sum 'C18 H10 Cu N4 O4'
_chemical_formula_weight 409.84
_chemical_name_systematic
;
Poly[[pyrazino[2,3-f][1,10]phenanthroline]copper(II)]-
\m~4~-fumarato-\m~2~-fumarato]
;
_space_group_IT_number 2
_symmetry_cell_setting triclinic
_symmetry_space_group_name_Hall '-P 1'
_symmetry_space_group_name_H-M 'P -1'
_atom_sites_solution_hydrogens geom
_atom_sites_solution_primary direct
_atom_sites_solution_secondary difmap
_audit_creation_method SHELXL-97
_cell_angle_alpha 105.15(3)
_cell_angle_beta 98.85(3)
_cell_angle_gamma 94.75(3)
_cell_formula_units_Z 2
_cell_length_a 6.8545(14)
_cell_length_b 8.2037(16)
_cell_length_c 14.324(3)
_cell_measurement_reflns_used 6240
_cell_measurement_temperature 292(2)
_cell_measurement_theta_max 27.48
_cell_measurement_theta_min 3.01
_cell_volume 761.8(3)
_computing_cell_refinement PROCESS-AUTO
_computing_data_collection 'PROCESS-AUTO (Rigaku, 1998)'
_computing_data_reduction PROCESS-AUTO
_computing_molecular_graphics 'SHELXTL-Plus (Sheldrick, 1990)'
_computing_publication_material SHELXL97
_computing_structure_refinement 'SHELXL97 (Sheldrick, 1997)'
_computing_structure_solution 'SHELXS97 (Sheldrick, 1997)'
_diffrn_ambient_temperature 292(2)
_diffrn_detector_area_resol_mean 10.0
_diffrn_measured_fraction_theta_full 0.998
_diffrn_measured_fraction_theta_max 0.989
_diffrn_measurement_device_type 'Rigaku R-AXIS RAPID'
_diffrn_measurement_method '\w scan'
_diffrn_radiation_monochromator graphite
_diffrn_radiation_source 'rotor target'
_diffrn_radiation_type MoK\a
_diffrn_radiation_wavelength 0.71073
_diffrn_reflns_av_R_equivalents 0.0335
_diffrn_reflns_av_sigmaI/netI 0.0456
_diffrn_reflns_limit_h_max 8
_diffrn_reflns_limit_h_min -8
_diffrn_reflns_limit_k_max 10
_diffrn_reflns_limit_k_min -10
_diffrn_reflns_limit_l_max 17
_diffrn_reflns_limit_l_min -18
_diffrn_reflns_number 7526
_diffrn_reflns_theta_full 25.00
_diffrn_reflns_theta_max 27.48
_diffrn_reflns_theta_min 3.00
_diffrn_standards_decay_% 0
_diffrn_standards_interval_count 0
_diffrn_standards_number 0
_exptl_absorpt_coefficient_mu 1.471
_exptl_absorpt_correction_T_max 0.720
_exptl_absorpt_correction_T_min 0.604
_exptl_absorpt_correction_type multi-scan
_exptl_absorpt_process_details '(ABSCOR; Higashi, 1995)'
_exptl_crystal_colour blue
_exptl_crystal_density_diffrn 1.787
_exptl_crystal_density_method 'not measured'
_exptl_crystal_description block
_exptl_crystal_F_000 414
_exptl_crystal_size_max 0.33
_exptl_crystal_size_mid 0.31
_exptl_crystal_size_min 0.22
_refine_diff_density_max 0.429
_refine_diff_density_min -0.424
_refine_ls_extinction_method none
_refine_ls_goodness_of_fit_ref 1.058
_refine_ls_hydrogen_treatment constr
_refine_ls_matrix_type full
_refine_ls_number_parameters 244
_refine_ls_number_reflns 3467
_refine_ls_number_restraints 0
_refine_ls_restrained_S_all 1.058
_refine_ls_R_factor_all 0.0479
_refine_ls_R_factor_gt 0.0360
_refine_ls_shift/su_max 0.001
_refine_ls_shift/su_mean 0.000
_refine_ls_structure_factor_coef Fsqd
_refine_ls_weighting_details 'calc w=1/[\s^2^(Fo^2^)+(0.0299P)^2^+0.4174P] where P=(Fo^2^+2Fc^2^)/3'
_refine_ls_weighting_scheme calc
_refine_ls_wR_factor_gt 0.0745
_refine_ls_wR_factor_ref 0.0795
_reflns_number_gt 2886
_reflns_number_total 3467
_reflns_threshold_expression I>2\s(I)
_cod_data_source_file ng2047.cif
_cod_data_source_block I
_cod_database_code 2209960
_cod_database_fobs_code 2209960

loop_
_symmetry_equiv_pos_as_xyz
'x, y, z'
'-x, -y, -z'

loop_
_atom_site_type_symbol
_atom_site_label
_atom_site_fract_x
_atom_site_fract_y
_atom_site_fract_z
_atom_site_U_iso_or_equiv
_atom_site_adp_type
_atom_site_calc_flag
_atom_site_refinement_flags
_atom_site_occupancy
C C1 0.5215(4) 0.1974(3) 0.45163(18) 0.0283(5) Uani d . 1
C C2 0.5227(4) 0.0834(3) 0.5167(2) 0.0353(6) Uani d . 1
H H2 0.5572 0.1319 0.5843 0.042 Uiso calc R 1
C C3 0.8855(4) 0.7796(3) 0.40894(19) 0.0292(5) Uani d . 1
C C4 1.0009(4) 0.9534(3) 0.45482(19) 0.0323(6) Uani d . 1
H H4 1.0785 0.9984 0.4174 0.039 Uiso calc R 1
C C5 0.9314(4) 0.2689(3) 0.3154(2) 0.0362(6) Uani d . 1
H H5 0.9972 0.2846 0.3796 0.043 Uiso calc R 1
C C6 1.0068(4) 0.1686(4) 0.2380(2) 0.0431(7) Uani d . 1
H H6 1.1205 0.1177 0.2508 0.052 Uiso calc R 1
C C7 0.9126(4) 0.1452(4) 0.1432(2) 0.0383(6) Uani d . 1
H H7 0.9616 0.0783 0.0911 0.046 Uiso calc R 1
C C8 0.7407(4) 0.2234(3) 0.12526(18) 0.0295(5) Uani d . 1
C C9 0.6736(4) 0.3193(3) 0.20734(17) 0.0258(5) Uani d . 1
C C10 0.4922(3) 0.3980(3) 0.19465(17) 0.0249(5) Uani d . 1
C C11 0.3856(4) 0.3802(3) 0.10069(18) 0.0288(5) Uani d . 1
C C12 0.2121(4) 0.4586(4) 0.0927(2) 0.0376(6) Uani d . 1
H H12 0.1380 0.4501 0.0311 0.045 Uiso calc R 1
C C13 0.1521(4) 0.5479(4) 0.1764(2) 0.0390(6) Uani d . 1
H H13 0.0376 0.6010 0.1723 0.047 Uiso calc R 1
C C14 0.2655(4) 0.5577(3) 0.26741(19) 0.0327(6) Uani d . 1
H H14 0.2231 0.6169 0.3239 0.039 Uiso calc R 1
C C15 0.6313(4) 0.2064(3) 0.02759(18) 0.0305(5) Uani d . 1
C C16 0.4575(4) 0.2833(3) 0.01517(18) 0.0295(5) Uani d . 1
C C17 0.4205(5) 0.1800(4) -0.1502(2) 0.0471(7) Uani d . 1
H H17 0.3525 0.1668 -0.2136 0.057 Uiso calc R 1
C C18 0.5931(5) 0.1021(4) -0.1377(2) 0.0486(8) Uani d . 1
H H18 0.6336 0.0389 -0.1938 0.058 Uiso calc R 1
N N1 0.4319(3) 0.4861(2) 0.27739(14) 0.0267(4) Uani d . 1
N N2 0.7686(3) 0.3429(2) 0.30046(15) 0.0278(4) Uani d . 1
N N3 0.3515(4) 0.2704(3) -0.07611(17) 0.0411(5) Uani d . 1
N N4 0.7006(4) 0.1125(3) -0.05255(17) 0.0417(6) Uani d . 1
O O1 0.5927(3) 0.3551(2) 0.49522(12) 0.0292(4) Uani d . 1
O O2 0.4590(3) 0.1413(2) 0.36308(14) 0.0441(5) Uani d . 1
O O3 0.8164(3) 0.7028(2) 0.46611(13) 0.0323(4) Uani d . 1
O O4 0.8614(3) 0.7240(2) 0.31916(14) 0.0457(5) Uani d . 1
Cu Cu1 0.62610(4) 0.49731(4) 0.40534(2) 0.02444(10) Uani d . 1

loop_
_atom_site_aniso_label
_atom_site_aniso_U_11
_atom_site_aniso_U_22
_atom_site_aniso_U_33
_atom_site_aniso_U_12
_atom_site_aniso_U_13
_atom_site_aniso_U_23
C1 0.0314(13) 0.0244(12) 0.0306(13) 0.0037(10) 0.0085(11) 0.0088(10)
C2 0.0408(15) 0.0307(13) 0.0348(14) 0.0044(12) 0.0075(12) 0.0096(11)
C3 0.0266(12) 0.0289(12) 0.0299(13) 0.0042(10) 0.0037(10) 0.0049(10)
C4 0.0311(13) 0.0310(13) 0.0358(14) 0.0005(11) 0.0070(11) 0.0113(11)
C5 0.0337(14) 0.0401(15) 0.0338(14) 0.0064(12) -0.0018(12) 0.0126(12)
C6 0.0355(15) 0.0483(17) 0.0485(18) 0.0165(13) 0.0035(13) 0.0176(14)
C7 0.0397(15) 0.0391(15) 0.0375(15) 0.0131(13) 0.0109(13) 0.0084(12)
C8 0.0325(13) 0.0279(12) 0.0283(13) 0.0038(10) 0.0058(11) 0.0080(10)
C9 0.0308(12) 0.0220(11) 0.0242(12) 0.0009(10) 0.0024(10) 0.0082(9)
C10 0.0256(11) 0.0230(11) 0.0248(12) -0.0010(9) 0.0027(10) 0.0070(9)
C11 0.0299(13) 0.0279(12) 0.0268(12) 0.0010(10) 0.0004(10) 0.0078(10)
C12 0.0336(14) 0.0462(16) 0.0324(14) 0.0063(12) -0.0031(11) 0.0145(12)
C13 0.0313(14) 0.0436(15) 0.0427(16) 0.0113(12) 0.0047(12) 0.0121(13)
C14 0.0322(13) 0.0325(13) 0.0327(14) 0.0042(11) 0.0079(11) 0.0064(11)
C15 0.0391(14) 0.0268(12) 0.0242(12) 0.0002(11) 0.0064(11) 0.0055(10)
C16 0.0356(13) 0.0302(12) 0.0209(11) -0.0033(11) 0.0017(10) 0.0084(10)
C17 0.061(2) 0.0512(18) 0.0233(14) -0.0028(15) -0.0022(13) 0.0092(13)
C18 0.063(2) 0.0463(17) 0.0312(15) 0.0050(16) 0.0142(15) -0.0004(13)
N1 0.0309(11) 0.0247(10) 0.0242(10) 0.0028(8) 0.0054(9) 0.0062(8)
N2 0.0303(11) 0.0273(10) 0.0254(10) 0.0014(9) 0.0000(9) 0.0102(8)
N3 0.0450(14) 0.0428(13) 0.0335(13) 0.0020(11) 0.0005(11) 0.0120(10)
N4 0.0485(14) 0.0391(13) 0.0359(13) 0.0063(11) 0.0068(11) 0.0078(10)
O1 0.0413(10) 0.0205(8) 0.0269(9) 0.0005(7) 0.0084(8) 0.0085(7)
O2 0.0621(13) 0.0352(10) 0.0303(10) -0.0053(9) 0.0025(9) 0.0077(8)
O3 0.0374(10) 0.0279(9) 0.0274(9) -0.0058(8) 0.0024(8) 0.0055(7)
O4 0.0647(14) 0.0391(11) 0.0299(10) -0.0019(10) 0.0082(10) 0.0064(8)
Cu1 0.03214(17) 0.02110(15) 0.01806(15) -0.00304(11) 0.00044(11) 0.00634(11)

loop_
_atom_type_symbol
_atom_type_description
_atom_type_scat_dispersion_real
_atom_type_scat_dispersion_imag
_atom_type_scat_source
C C 0.0033 0.0016 'International Tables Vol C Tables 4.2.6.8 and 6.1.1.4'
H H 0.0000 0.0000 'International Tables Vol C Tables 4.2.6.8 and 6.1.1.4'
N N 0.0061 0.0033 'International Tables Vol C Tables 4.2.6.8 and 6.1.1.4'
O O 0.0106 0.0060 'International Tables Vol C Tables 4.2.6.8 and 6.1.1.4'
Cu Cu 0.3201 1.2651 'International Tables Vol C Tables 4.2.6.8 and 6.1.1.4'

loop_
_geom_angle_atom_site_label_1
_geom_angle_atom_site_label_2
_geom_angle_atom_site_label_3
_geom_angle_site_symmetry_1
_geom_angle_site_symmetry_3
_geom_angle
_geom_angle_publ_flag
O2 C1 O1 . . 124.2(2) ?
O2 C1 C2 . . 120.6(2) ?
O1 C1 C2 . . 115.3(2) ?
C2 C2 C1 2_656 . 123.2(3) ?
C2 C2 H2 2_656 . 118.4 ?
C1 C2 H2 . . 118.4 ?
O4 C3 O3 . . 125.1(2) ?
O4 C3 C4 . . 117.3(2) ?
O3 C3 C4 . . 117.5(2) ?
C4 C4 C3 2_776 . 124.0(3) ?
C4 C4 H4 2_776 . 118.0 ?
C3 C4 H4 . . 118.0 ?
N2 C5 C6 . . 122.1(3) ?
N2 C5 H5 . . 119.0 ?
C6 C5 H5 . . 119.0 ?
C7 C6 C5 . . 119.7(2) ?
C7 C6 H6 . . 120.2 ?
C5 C6 H6 . . 120.2 ?
C6 C7 C8 . . 119.4(2) ?
C6 C7 H7 . . 120.3 ?
C8 C7 H7 . . 120.3 ?
C9 C8 C7 . . 117.1(2) ?
C9 C8 C15 . . 119.6(2) ?
C7 C8 C15 . . 123.3(2) ?
N2 C9 C8 . . 123.1(2) ?
N2 C9 C10 . . 116.8(2) ?
C8 C9 C10 . . 120.1(2) ?
N1 C10 C11 . . 122.3(2) ?
N1 C10 C9 . . 117.4(2) ?
C11 C10 C9 . . 120.3(2) ?
C10 C11 C12 . . 118.0(2) ?
C10 C11 C16 . . 119.6(2) ?
C12 C11 C16 . . 122.4(2) ?
C13 C12 C11 . . 119.6(3) ?
C13 C12 H12 . . 120.2 ?
C11 C12 H12 . . 120.2 ?
C12 C13 C14 . . 118.9(2) ?
C12 C13 H13 . . 120.6 ?
C14 C13 H13 . . 120.6 ?
N1 C14 C13 . . 123.0(2) ?
N1 C14 H14 . . 118.5 ?
C13 C14 H14 . . 118.5 ?
N4 C15 C16 . . 120.9(2) ?
N4 C15 C8 . . 118.8(2) ?
C16 C15 C8 . . 120.4(2) ?
N3 C16 C15 . . 121.8(2) ?
N3 C16 C11 . . 118.2(2) ?
C15 C16 C11 . . 120.0(2) ?
N3 C17 C18 . . 122.4(3) ?
N3 C17 H17 . . 118.8 ?
C18 C17 H17 . . 118.8 ?
N4 C18 C17 . . 124.1(3) ?
N4 C18 H18 . . 117.9 ?
C17 C18 H18 . . 117.9 ?
C14 N1 C10 . . 118.3(2) ?
C14 N1 Cu1 . . 128.38(17) ?
C10 N1 Cu1 . . 113.24(15) ?
C5 N2 C9 . . 118.7(2) ?
C5 N2 Cu1 . . 128.78(18) ?
C9 N2 Cu1 . . 112.54(15) ?
C17 N3 C16 . . 115.8(3) ?
C18 N4 C15 . . 115.0(2) ?
C1 O1 Cu1 . . 114.58(15) ?
C1 O1 Cu1 . 2_666 112.48(15) ?
Cu1 O1 Cu1 . 2_666 102.34(7) ?
C3 O3 Cu1 . . 117.46(16) ?
O1 Cu1 O3 . . 113.12(8) y
O1 Cu1 N1 . . 126.08(8) y
O1 Cu1 N2 . . 102.27(7) y
O1 Cu1 O1 . 2_666 77.66(7) y
O3 Cu1 N1 . . 118.28(8) y
O3 Cu1 N2 . . 104.66(8) y
O3 Cu1 O1 . 2_666 84.94(7) y
N1 Cu1 N2 . . 79.97(8) y
N1 Cu1 O1 . 2_666 91.38(7) y
N2 Cu1 O1 . 2_666 169.30(7) y

loop_
_geom_bond_atom_site_label_1
_geom_bond_atom_site_label_2
_geom_bond_site_symmetry_2
_geom_bond_distance
_geom_bond_publ_flag
C1 O2 . 1.224(3) ?
C1 O1 . 1.297(3) ?
C1 C2 . 1.482(4) ?
C2 C2 2_656 1.320(5) ?
C2 H2 . 0.9300 ?
C3 O4 . 1.227(3) ?
C3 O3 . 1.277(3) ?
C3 C4 . 1.502(4) ?
C4 C4 2_776 1.322(5) ?
C4 H4 . 0.9300 ?
C5 N2 . 1.329(3) ?
C5 C6 . 1.394(4) ?
C5 H5 . 0.9300 ?
C6 C7 . 1.368(4) ?
C6 H6 . 0.9300 ?
C7 C8 . 1.409(4) ?
C7 H7 . 0.9300 ?
C8 C9 . 1.398(3) ?
C8 C15 . 1.448(3) ?
C9 N2 . 1.348(3) ?
C9 C10 . 1.456(3) ?
C10 N1 . 1.360(3) ?
C10 C11 . 1.394(3) ?
C11 C12 . 1.402(4) ?
C11 C16 . 1.455(3) ?
C12 C13 . 1.373(4) ?
C12 H12 . 0.9300 ?
C13 C14 . 1.391(4) ?
C13 H13 . 0.9300 ?
C14 N1 . 1.331(3) ?
C14 H14 . 0.9300 ?
C15 N4 . 1.379(3) ?
C15 C16 . 1.403(4) ?
C16 N3 . 1.368(3) ?
C17 N3 . 1.304(4) ?
C17 C18 . 1.400(5) ?
C17 H17 . 0.9300 ?
C18 N4 . 1.303(4) ?
C18 H18 . 0.9300 ?
Cu1 N1 . 2.069(2) y
Cu1 N2 . 2.116(2) y
Cu1 O1 . 1.9756(17) y
Cu1 O3 . 1.9546(19) y
Cu1 O1 2_666 2.4085(18) y
